data_2010357
loop_
_publ_author_name
'Piorko, A.'
'Christie, S.'
'Zaworotko, M.J.'

_publ_section_title
;
 Hexafluorophosphate Salts of Cyclopentadienyliron(II) Complexes of
 Dibenzodioxin and 1-Methyldibenzodioxin
;
_journal_issue 1
_journal_name_full 'Acta Crystallographica Section C'
_journal_page_first 26
_journal_page_last 29
_journal_paper_doi 10.1107/S010827019400363X
_journal_volume 51
_journal_year 1995
_chemical_formula_moiety 'C17 H13 Fe O2 , P F6'
_chemical_formula_sum 'C17 H13 F6 Fe O2 P'
_chemical_formula_weight 450.10
_space_group_IT_number 14
_space_group_name_Hall '-P 2yn'
_space_group_name_H-M_alt 'P 1 21/n 1'
_symmetry_cell_setting monoclinic
_symmetry_space_group_name_Hall '-P 2yn'
_symmetry_space_group_name_H-M 'P 1 21/n 1'
_atom_type_scat_source IntTabIV
_cell_angle_alpha 90.
_cell_angle_beta 108.603(6)
_cell_angle_gamma 90.
_cell_formula_units_Z 4
_cell_length_a 11.0301(14)
_cell_length_b 13.7114(8)
_cell_length_c 11.6012(12)
_cell_measurement_reflns_used 24
_cell_measurement_temperature 290
_cell_measurement_theta_max 45
_cell_measurement_theta_min 35
_cell_volume 1662.9(3)
_diffrn_measurement_device 'Enraf-Nonius CAD-4'
_diffrn_measurement_method \w/2\q
_diffrn_radiation_type MoK\a
_diffrn_radiation_wavelength 0.7107
_diffrn_reflns_av_R_equivalents 0.012
_diffrn_reflns_limit_h_max 12
_diffrn_reflns_limit_h_min -13
_diffrn_reflns_limit_k_max 16
_diffrn_reflns_limit_k_min 0
_diffrn_reflns_limit_l_max 13
_diffrn_reflns_limit_l_min 0
_diffrn_reflns_number 3072
_diffrn_reflns_theta_max 45
_diffrn_standards_decay_% .0
_diffrn_standards_interval_time 60
_diffrn_standards_number 3
_exptl_absorpt_coefficient_mu 1.07
_exptl_absorpt_correction_T_max 1.00
_exptl_absorpt_correction_T_min 0.914
_exptl_absorpt_correction_type empirical
_exptl_crystal_colour yellow-green
_exptl_crystal_density_diffrn 1.80
_exptl_crystal_description cube
_exptl_crystal_size_max 0.40
_exptl_crystal_size_mid 0.30
_exptl_crystal_size_min 0.30
_refine_diff_density_max 0.810
_refine_diff_density_min -0.630
_refine_ls_extinction_method none
_refine_ls_goodness_of_fit_obs 5.38
_refine_ls_hydrogen_treatment noref
_refine_ls_number_parameters 244
_refine_ls_number_reflns 2281
_refine_ls_R_factor_obs 0.061
_refine_ls_shift/esd_max 0.109
_refine_ls_structure_factor_coef F
_refine_ls_weighting_details 'w = 1/[\s^2^(F~o~) + 0.000005(F~o~)^2^]'
_refine_ls_weighting_scheme calc
_refine_ls_wR_factor_obs 0.061
_reflns_number_observed 2281
_reflns_number_total 2914
_reflns_observed_criterion I>2.5\s(I)
_cod_data_source_file bk1012.cif
_cod_data_source_block bk1012_structure_1_of_2
_cod_depositor_comments
;
 Adding the _atom_site_type_symbol data item.

 Antanas Vaitkus,
 2017-01-26

The following automatic conversions were performed:

'_refine_ls_weighting_scheme' value '1/[\s^2^(F~o~) +
0.000005(F~o~)^2^]' was changed to 'calc'. New tag
'_refine_ls_weighting_details' was created. The value of the new tag
was set to 'w = 1/[\s^2^(F~o~) + 0.000005(F~o~)^2^]'.

Automatic conversion script
Id: cif_fix_values 3143 2015-03-26 13:38:13Z robertas 
;
_cod_original_sg_symbol_H-M 'P 21/n'
_cod_database_code 2010357

loop_
_space_group_symop_id
_space_group_symop_operation_xyz
1 x,y,z
2 -x+1/2,y+1/2,-z+1/2
3 -x,-y,-z
4 x+1/2,-y+1/2,z+1/2

loop_
_atom_site_label
_atom_site_type_symbol
_atom_site_fract_x
_atom_site_fract_y
_atom_site_fract_z
Fe Fe .36010(9) .80092(6) .10488(7)
P P .7999(2) .53409(14) .07874(18)
F(1) F .8369(7) .4313(4) .1312(5)
F(2) F .8083(10) .5798(5) .1989(5)
F(3) F .6587(3) .5046(4) .0558(7)
F(4) F .7817(7) .4890(4) -.0483(5)
F(5) F .9330(5) .5658(5) .0965(11)
F(6) F .7550(6) .6348(3) .0195(5)
O(5) O .0886(4) .8765(3) -.0618(4)
O(10) O .2475(4) 1.0132(3) .1048(4)
C(1) C .3316(6) .8856(5) .2441(5)
C(2) C .3346(7) .7856(5) .2744(6)
C(3) C .2574(7) .7177(5) .1923(6)
C(4) C .1737(6) .7489(4) .0776(6)
C(4a) C .1688(6) .8486(4) .0496(6)
C(5a) C .0940(6) .9746(4) -.0912(6)
C(6) C .0161(6) 1.0036(5) -.2046(6)
C(7) C .0185(7) 1.1022(5) -.2363(6)
C(8) C .0975(7) 1.1682(5) -.1570(7)
C(9) C .1729(6) 1.1371(4) -.0453(6)
C(9a) C .1703(6) 1.0405(4) -.0125(5)
C(10a) C .2463(6) .9168(4) .1321(6)
Cp(1) C .4328(9) .8562(6) -.0223(8)
Cp(2) C .5262(7) .8600(6) .0929(8)
Cp(3) C .5483(7) .7652(7) .1368(7)
Cp(4) C .4693(8) .7017(5) .0495(8)
Cp(5) C .3983(8) .7581(7) -.0484(7)
H(1) H .395 .938 .306
H(2) H .398 .760 .364
H(3) H .262 .641 .217
H(4) H .115 .696 .013
H(6) H -.046 .952 -.268
H(7) H -.044 1.125 -.327
H(8) H .097 1.244 -.187
H(9) H .235 1.189 .019
H(Cp1) H .395 .918 -.082
H(Cp2) H .575 .925 .140
H(Cp3) H .616 .743 .226
H(Cp4) H .466 .622 .058
H(Cp5) H .326 .730 -.131

loop_
_geom_angle_atom_site_label_1
_geom_angle_atom_site_label_2
_geom_angle_atom_site_label_3
_geom_angle
_geom_angle_publ_flag
C(4a) O(5) C(5a) 115.9(4) yes
C(9a) O(10) C(10a) 115.8(4) yes
C(2) C(1) C(10a) 118.7(6) yes
C(1) C(2) C(3) 120.8(6) yes
C(2) C(3) C(4) 120.4(6) yes
C(3) C(4) C(4a) 118.4(6) yes
O(5) C(4a) C(4) 117.2(5) yes
O(5) C(4a) C(10a) 121.5(5) yes
C(4) C(4a) C(10a) 121.2(6) yes
O(5) C(5a) C(6) 116.7(5) yes
O(5) C(5a) C(9a) 122.7(5) yes
C(6) C(5a) C(9a) 120.6(6) yes
C(5a) C(6) C(7) 118.0(6) yes
C(6) C(7) C(8) 121.1(6) yes
C(7) C(8) C(9) 119.4(6) yes
C(8) C(9) C(9a) 120.0(6) yes
O(10) C(9a) C(5a) 121.6(5) yes
O(10) C(9a) C(9) 117.5(5) yes
C(5a) C(9a) C(9) 120.8(6) yes
O(10) C(10a) C(1) 117.2(5) yes
O(10) C(10a) C(4a) 122.3(5) yes
C(1) C(10a) C(4a) 120.4(6) yes

loop_
_geom_bond_atom_site_label_1
_geom_bond_atom_site_label_2
_geom_bond_distance
_geom_bond_publ_flag
Fe C(1) 2.093(6) yes
Fe C(2) 2.084(6) yes
Fe C(3) 2.085(6) yes
Fe C(4) 2.103(6) yes
Fe C(4a) 2.104(6) yes
Fe C(10a) 2.110(6) yes
Fe Cp(1) 2.037(7) yes
Fe Cp(2) 2.048(7) yes
Fe Cp(3) 2.048(7) yes
Fe Cp(4) 2.051(7) yes
Fe Cp(5) 2.041(7) yes
Cp(1) Cp(5) 1.405(13) yes
Cp(1) Cp(2) 1.404(13) yes
Cp(2) Cp(3) 1.389(13) yes
Cp(3) Cp(4) 1.407(13) yes
Cp(4) Cp(5) 1.391(13) yes
P F(1) 1.538(5) yes
P F(2) 1.505(5) yes
P F(3) 1.548(6) yes
P F(4) 1.551(5) yes
P F(5) 1.481(6) yes
P F(6) 1.552(5) yes
C(1) C(2) 1.413(9) yes
C(2) C(3) 1.408(10) yes
C(3) C(4) 1.423(10) yes
C(4) C(4a) 1.402(9) yes
C(4a) C(10a) 1.414(9) yes
C(1) C(10a) 1.406(9) yes
O(5) C(4a) 1.368(7) yes
O(5) C(5a) 1.393(7) yes
O(10) C(9a) 1.406(7) yes
O(10) C(10a) 1.360(7) yes
C(5a) C(6) 1.381(9) yes
C(6) C(7) 1.404(10) yes
C(7) C(8) 1.382(11) yes
C(8) C(9) 1.366(10) yes
C(9) C(9a) 1.382(8) yes
C(5a) C(9a) 1.367(8) yes
F(1) F(3) 2.132(10) no
F(1) F(4) 2.127(8) no
F(2) F(3) 2.190(10) no
F(2) F(5) 2.094(12) no
F(2) F(6) 2.113(8) no
F(3) F(4) 2.096(8) no
F(3) F(6) 2.186(8) no
F(5) F(6) 2.104(9) no
C(1) H(1) 1.092(6) no
C(2) H(2) 1.107(6) no
C(3) H(3) 1.091(6) no
C(4) H(4) 1.096(6) no
C(6) H(6) 1.094(6) no
C(7) H(7) 1.100(6) no
C(8) H(8) 1.101(6) no
C(9) H(9) 1.100(6) no
Cp(1) H(Cp1) 1.091(7) no
Cp(2) H(Cp2) 1.092(7) no
Cp(3) H(Cp3) 1.107(7) no
Cp(4) H(Cp4) 1.105(8) no
Cp(5) H(Cp5) 1.101(7) no
